data_4122292
loop_
_publ_author_name
'Dale, Edward J.'
'Vermeulen, Nicolaas A.'
'Thomas, Andy A.'
'Barnes, Jonathan C.'
'Jur\'i\<cek, Michal'
'Blackburn, Anthea K.'
'Strutt, Nathan L.'
'Sarjeant, Amy A.'
'Stern, Charlotte L.'
'Denmark, Scott E.'
'Stoddart, J. Fraser'

_publ_section_title
;
 ExCage
;
_journal_issue 30
_journal_name_full 'Journal of the American Chemical Society'
_journal_page_first 10669
_journal_paper_doi 10.1021/ja5041557
_journal_volume 136
_journal_year 2014
_chemical_formula_moiety 'C66 H54 N6, C14 H10, 6(F6 P), 3(C2 H3 N)'
_chemical_formula_sum 'C86 H73 F36 N9 P6'
_chemical_formula_weight 2102.35
_chemical_name_systematic
;
 ?
;
_space_group_crystal_system orthorhombic
_space_group_IT_number 57
_space_group_name_Hall '-P 2c 2b'
_space_group_name_H-M_alt 'P b c m'
_symmetry_space_group_name_Hall '-P 2c 2b'
_symmetry_space_group_name_H-M 'P b c m'
_atom_sites_solution_hydrogens geom
_atom_sites_solution_primary direct
_audit_creation_date 2013-07-08
_audit_creation_method
;
  Olex2 1.2
  (compiled Apr 23 2013 17:59:47, GUI svn.r4466)
;
_cell_angle_alpha 90
_cell_angle_beta 90
_cell_angle_gamma 90
_cell_formula_units_Z 4
_cell_length_a 18.1032(12)
_cell_length_b 28.586(2)
_cell_length_c 21.3729(13)
_cell_measurement_reflns_used 9951
_cell_measurement_temperature 100(2)
_cell_measurement_theta_max 63.92
_cell_measurement_theta_min 3.55
_cell_volume 11060.4(13)
_computing_cell_refinement 'SAINT V7.23A (Bruker, 2005)'
_computing_data_collection 'APEX2 V2.1-4 (Bruker, 2007)'
_computing_data_reduction 'Bruker SAINT'
_computing_molecular_graphics
;
O. V. Dolomanov, L. J. Bourhis, R. J. Gildea, J. A. K. Howard and H. Puschmann,
OLEX2: a complete structure solution, refinement and analysis program.
J. Appl. Cryst. (2009). 42, 339-341.
;
_computing_publication_material
;
O. V. Dolomanov, L. J. Bourhis, R. J. Gildea, J. A. K. Howard and H. Puschmann,
OLEX2: a complete structure solution, refinement and analysis program.
J. Appl. Cryst. (2009). 42, 339-341.
;
_computing_structure_refinement
;
SHELXL, G.M. Sheldrick, Acta Cryst.
(2008). A64, 112-122
;
_computing_structure_solution
;
SHELXS, G.M. Sheldrick, Acta Cryst.
(2008). A64, 112-122
;
_diffrn_ambient_temperature 100.0
_diffrn_detector_area_resol_mean 8
_diffrn_measured_fraction_theta_full 0.942
_diffrn_measured_fraction_theta_max 0.993
_diffrn_measurement_device_type 'Bruker Kappa APEX CCD area detector'
_diffrn_measurement_method '\w and \f scans'
_diffrn_radiation_monochromator 'MX optics'
_diffrn_radiation_type CuK\a
_diffrn_radiation_wavelength 1.54178
_diffrn_reflns_av_R_equivalents 0.0833
_diffrn_reflns_av_unetI/netI 0.0615
_diffrn_reflns_Laue_measured_fraction_full 0.942
_diffrn_reflns_Laue_measured_fraction_max 0.993
_diffrn_reflns_limit_h_max 21
_diffrn_reflns_limit_h_min -20
_diffrn_reflns_limit_k_max 33
_diffrn_reflns_limit_k_min -33
_diffrn_reflns_limit_l_max 22
_diffrn_reflns_limit_l_min -25
_diffrn_reflns_number 64749
_diffrn_reflns_point_group_measured_fraction_full 0.942
_diffrn_reflns_point_group_measured_fraction_max 0.993
_diffrn_reflns_theta_full 67.679
_diffrn_reflns_theta_max 65.71
_diffrn_reflns_theta_min 1.55
_diffrn_source microsource
_diffrn_standards_number 0
_exptl_absorpt_coefficient_mu 1.828
_exptl_absorpt_correction_T_max 0.7526
_exptl_absorpt_correction_T_min 0.6102
_exptl_absorpt_correction_type multi-scan
_exptl_absorpt_process_details
;
SADABS-2012/1 (Bruker,2012) was used for absorption correction.
wR2(int) was 0.0875 before and 0.0640 after correction.
The Ratio of minimum to maximum transmission is 0.8108.
The \l/2 correction factor is 0.0015.
;
_exptl_crystal_colour yellow
_exptl_crystal_colour_primary yellow
_exptl_crystal_density_diffrn 1.263
_exptl_crystal_description plate
_exptl_crystal_F_000 4264
_exptl_crystal_size_max 0.288
_exptl_crystal_size_mid 0.24
_exptl_crystal_size_min 0.026
_refine_diff_density_max 1.282
_refine_diff_density_min -0.782
_refine_diff_density_rms 0.100
_refine_ls_extinction_method none
_refine_ls_goodness_of_fit_ref 1.338
_refine_ls_hydrogen_treatment constr
_refine_ls_matrix_type full
_refine_ls_number_parameters 784
_refine_ls_number_reflns 9709
_refine_ls_number_restraints 1657
_refine_ls_restrained_S_all 1.308
_refine_ls_R_factor_all 0.1569
_refine_ls_R_factor_gt 0.1084
_refine_ls_shift/su_max 0.001
_refine_ls_shift/su_mean 0.000
_refine_ls_structure_factor_coef Fsqd
_refine_ls_weighting_details
;
 w=1/[\s^2^(Fo^2^)+(0.2000P)^2^]
 where P=(Fo^2^+2Fc^2^)/3
;
_refine_ls_weighting_scheme calc
_refine_ls_wR_factor_gt 0.3388
_refine_ls_wR_factor_ref 0.3714
_reflns_Friedel_coverage 0.000
_reflns_number_gt 5658
_reflns_number_total 9709
_reflns_threshold_expression 'I > 2\s(I)'
_cod_data_source_file ja5041557_si_008.cif
_cod_data_source_block n2872
_cod_database_code 4122292
_olex2_refinement_description
;
1. Fixed Uiso
 At 1.2 times of:
  All C(H) groups, All C(H,H) groups
 At 1.5 times of:
  All C(H,H,H) groups
2. Restrained distances
 C46-C45 \\sim C45-C44 \\sim C44-C43 \\sim C43-C42 \\sim C47-C42 \\sim C47-C46 \\sim C47-C34 \\sim C39-C34
 \\sim C42-C41 \\sim C41-C40 \\sim C40-C39 \\sim C39-C38 \\sim C38-C37 \\sim C37-C36 \\sim C36-C35 \\sim C35-C34
 with sigma of 0.02
 C36-C39 \\sim C34-C37 \\sim C35-C38 \\sim C40-C47 \\sim C46-C43 \\sim C45-C42 \\sim C44-C47 \\sim C43-C46
 with sigma of 0.02
 C46A-C45A \\sim C45A-C44A \\sim C44A-C43A \\sim C43A-C42A \\sim C47A-C42A \\sim C47A-C46A \\sim C47A-
 C34A \\sim C39A-C34A \\sim C42A-C41A \\sim C41A-C40A \\sim C40A-C39A \\sim C39A-C38A \\sim C38A-C37A ~
 C37A-C36A \\sim C36A-C35A \\sim C35A-C34A
 with sigma of 0.02
 C36A-C39A \\sim C34A-C37A \\sim C35A-C38A \\sim C40A-C47A \\sim C46A-C43A \\sim C45A-C42A \\sim C44A-
 C47A \\sim C43A-C46A \\sim C34A-C41A \\sim C47A-C40A \\sim C39A-C42A
 with sigma of 0.02
 C35A-C47A \\sim C46A-C34A \\sim C43A-C41A \\sim C40A-C38A
 with sigma of 0.01
 P3-F18A \\sim P3-F14 \\sim P3-F14A \\sim P3-F16 \\sim P3-F16A \\sim P3-F13 \\sim P3-F13A \\sim P3-F18 ~
 P3-F17 \\sim P3-F15
 with sigma of 0.01
3. Rigid bond restraints
 C47, C34, C35, C39, C36, C38, C40, C42, C46, C37, C41, C43, C45, C44, C47A,
 C36A, C38A, C37A, C35A, C39A, C34A, C40A, C41A, C42A, C46A, C43A, C45A, C44A
 with sigma for 1-2 distances of 0.01 and sigma for 1-3 distances of 0.01
 F13A, F13, F18, F18A, F16A, F14, F14A, F16
 with sigma for 1-2 distances of 0.01 and sigma for 1-3 distances of 0.01
4. Uiso/Uaniso restraints and constraints
C47 \\sim C34 \\sim C35 \\sim C39 \\sim C36 \\sim C38 \\sim C40 \\sim C42 \\sim C46 \\sim C37 \\sim C41 \\sim C43 \\sim C45 \\sim C44 \\sim C47A \\sim C36A \\sim C38A \\sim C37A \\sim C35A \\sim C39A \\sim C34A \\sim C40A \\sim C41A \\sim C42A \\sim C46A \\sim C43A \\sim C45A \\sim C44A: within 1.7A with sigma of 0.01 and sigma for terminal atoms of 0.02
F13A \\sim F13 \\sim F18 \\sim F18A \\sim F16A \\sim F14 \\sim F14A \\sim F16: within 1.7A with sigma of 0.04 and sigma for terminal atoms of 0.08
5. Others
 Sof(C34A)=Sof(C35A)=Sof(H35A)=Sof(C36A)=Sof(H36A)=Sof(C37A)=Sof(H37A)=
 Sof(C38A)=Sof(H38A)=Sof(C39A)=Sof(C40A)=Sof(H40A)=Sof(C41A)=Sof(H41A)=
 Sof(C42A)=Sof(C43A)=Sof(H43A)=Sof(C44A)=Sof(H44A)=Sof(C45A)=Sof(H45A)=
 Sof(C46A)=Sof(H46A)=Sof(C47A)=0.5*(1-FVAR(2))
 Sof(C34)=Sof(C35)=Sof(H35)=Sof(C36)=Sof(H36)=Sof(C37)=Sof(H37)=Sof(C38)=
 Sof(H38)=Sof(C39)=Sof(C40)=Sof(H40)=Sof(C41)=Sof(H41)=Sof(C42)=Sof(C43)=
 Sof(H43)=Sof(C44)=Sof(H44)=Sof(C45)=Sof(H45)=Sof(C46)=Sof(H46)=Sof(C47)=0.5*
 FVAR(2)
 Sof(F13A)=Sof(F14A)=Sof(F16A)=Sof(F18A)=1-FVAR(2)
 Sof(F13)=Sof(F14)=Sof(F16)=Sof(F18)=FVAR(2)
 Fixed Sof: N5(0.25) C50(0.25) C51(0.25) H(0.25) HA(0.25) HB(0.25) N6(0.25)
 C52(0.25) C53(0.25) HC(0.25) HD(0.25) HE(0.25)
6.a Secondary CH2 refined with riding coordinates:
 C4(H4A,H4B), C21(H21A,H21B), C30(H30A,H30B)
6.b Me refined with riding coordinates:
 C51(H,HA,HB), C53(HC,HD,HE)
6.c Aromatic/amide H refined with riding coordinates:
 C2(H2), C3(H3), C5(H5), C6(H6), C8(H8), C9(H9), C11(H11), C13(H13), C15(H15),
 C17(H17), C18(H18), C19(H19), C20(H20), C23(H23), C24(H24), C26(H26), C27(H27),
  C28(H28), C29(H29), C32(H32), C33(H33), C35(H35), C36(H36), C37(H37),
 C38(H38), C40(H40), C41(H41), C43(H43), C44(H44), C45(H45), C46(H46),
 C35A(H35A), C36A(H36A), C37A(H37A), C38A(H38A), C40A(H40A), C41A(H41A),
 C43A(H43A), C44A(H44A), C45A(H45A), C46A(H46A)
6.d Idealised Me refined as rotating group:
 C49(H49A,H49B,H49C)
;
_smtbx_masks_special_details
;
Total solvent accessible volume / cell = 2169.3 Ang^3^ [19.8%]
Total electron count / cell = 263.5


The solvent masking procedure as implemented in Olex2 was used to remove the
electronic contribution of solvent molecules from the refinement.  As the exact
solvent content is not known, only the atoms used in the refinement model are
reported in the formula here.
;
_shelx_estimated_absorpt_t_max 0.954
_shelx_estimated_absorpt_t_min 0.621
_shelx_space_group_comment
;
The symmetry employed for this shelxl refinement is uniquely defined
by the following loop, which should always be used as a source of
symmetry information in preference to the above space-group names.
They are only intended as comments.
;
_shelxl_version_number 2012-9

loop_
_space_group_symop_operation_xyz
'x, y, z'
'-x, -y, z+1/2'
'-x, y+1/2, -z+1/2'
'x, -y+1/2, -z'
'-x, -y, -z'
'x, y, -z-1/2'
'x, -y-1/2, z-1/2'
'-x, y-1/2, z'

loop_
_atom_site_label
_atom_site_type_symbol
_atom_site_fract_x
_atom_site_fract_y
_atom_site_fract_z
_atom_site_U_iso_or_equiv
_atom_site_adp_type
_atom_site_occupancy
_atom_site_site_symmetry_order
_atom_site_calc_flag
_atom_site_refinement_flags_posn
_atom_site_refinement_flags_adp
_atom_site_refinement_flags_occupancy
_atom_site_disorder_assembly
_atom_site_disorder_group
N1 N 0.4927(2) 0.40673(17) 0.39962(19) 0.0480(10) Uani 1 1 d . U . . .
N2 N 0.7592(2) 0.10766(17) 0.4029(2) 0.0512(11) Uani 1 1 d . U . . .
N3 N 1.0243(2) 0.40798(16) 0.40087(18) 0.0419(9) Uani 1 1 d . U . . .
C1 C 0.4175(3) 0.43836(19) 0.3151(2) 0.0455(12) Uani 1 1 d . U . . .
C2 C 0.4629(4) 0.4675(2) 0.2822(3) 0.0603(15) Uani 1 1 d . U . . .
H2 H 0.4950 0.4880 0.3040 0.072 Uiso 1 1 calc R U . . .
C3 C 0.3677(4) 0.4115(3) 0.2821(3) 0.078(2) Uani 1 1 d . U . . .
H3 H 0.3329 0.3928 0.3041 0.093 Uiso 1 1 calc R U . . .
C4 C 0.4249(3) 0.4347(2) 0.3856(3) 0.0519(13) Uani 1 1 d . U . . .
H4A H 0.4290 0.4663 0.4043 0.062 Uiso 1 1 calc R U . . .
H4B H 0.3808 0.4191 0.4035 0.062 Uiso 1 1 calc R U . . .
C5 C 0.4928(3) 0.3603(2) 0.3876(4) 0.0730(18) Uani 1 1 d . U . . .
H5 H 0.4485 0.3452 0.3749 0.088 Uiso 1 1 calc R U . . .
C6 C 0.5558(3) 0.3351(2) 0.3937(3) 0.0659(16) Uani 1 1 d . U . . .
H6 H 0.5549 0.3025 0.3852 0.079 Uiso 1 1 calc R U . . .
C7 C 0.6220(3) 0.35594(19) 0.4121(2) 0.0446(11) Uani 1 1 d . U . . .
C8 C 0.6179(3) 0.4031(2) 0.4255(3) 0.0681(17) Uani 1 1 d . U . . .
H8 H 0.6607 0.4191 0.4399 0.082 Uiso 1 1 calc R U . . .
C9 C 0.5526(3) 0.4274(2) 0.4181(3) 0.0665(16) Uani 1 1 d . U . . .
H9 H 0.5514 0.4600 0.4267 0.080 Uiso 1 1 calc R U . . .
C10 C 0.6923(3) 0.32989(18) 0.41563(19) 0.0380(10) Uani 1 1 d . U . . .
C11 C 0.6932(3) 0.28134(18) 0.4173(2) 0.0409(11) Uani 1 1 d . U . . .
H11 H 0.6478 0.2647 0.4172 0.049 Uiso 1 1 calc R U . . .
C12 C 0.7608(2) 0.25595(19) 0.41918(19) 0.0374(10) Uani 1 1 d . U . . .
C13 C 0.8258(3) 0.28146(17) 0.41974(19) 0.0386(10) Uani 1 1 d . U . . .
H13 H 0.8716 0.2653 0.4219 0.046 Uiso 1 1 calc R U . . .
C14 C 0.8262(2) 0.32969(17) 0.41723(19) 0.0360(10) Uani 1 1 d . U . . .
C15 C 0.7590(2) 0.3536(2) 0.4150(2) 0.0405(11) Uani 1 1 d . U . . .
H15 H 0.7590 0.3868 0.4130 0.049 Uiso 1 1 calc R U . . .
C16 C 0.7603(3) 0.2047(2) 0.4177(2) 0.0424(11) Uani 1 1 d . U . . .
C17 C 0.6947(3) 0.1791(2) 0.4169(3) 0.0608(15) Uani 1 1 d . U . . .
H17 H 0.6487 0.1948 0.4210 0.073 Uiso 1 1 calc R U . . .
C18 C 0.6962(3) 0.1308(2) 0.4102(3) 0.0680(17) Uani 1 1 d . U . . .
H18 H 0.6510 0.1139 0.4109 0.082 Uiso 1 1 calc R U . . .
C19 C 0.8237(3) 0.1316(2) 0.4076(3) 0.0542(13) Uani 1 1 d . U . . .
H19 H 0.8690 0.1149 0.4052 0.065 Uiso 1 1 calc R U . . .
C20 C 0.8251(3) 0.17861(19) 0.4158(3) 0.0522(13) Uani 1 1 d . U . . .
H20 H 0.8713 0.1941 0.4202 0.063 Uiso 1 1 calc R U . . .
C21 C 0.7596(3) 0.0581(2) 0.3848(3) 0.0609(15) Uani 1 1 d . U . . .
H21A H 0.7154 0.0425 0.4024 0.073 Uiso 1 1 calc R U . . .
H21B H 0.8039 0.0427 0.4024 0.073 Uiso 1 1 calc R U . . .
C22 C 0.7596(3) 0.05312(18) 0.3157(3) 0.0553(13) Uani 1 1 d . U . . .
C23 C 0.6933(3) 0.0508(2) 0.2825(3) 0.0604(15) Uani 1 1 d . U . . .
H23 H 0.6478 0.0492 0.3046 0.073 Uiso 1 1 calc R U . . .
C24 C 0.8264(3) 0.05416(18) 0.2830(3) 0.0567(14) Uani 1 1 d . U . . .
H24 H 0.8719 0.0549 0.3052 0.068 Uiso 1 1 calc R U . . .
C25 C 0.8970(3) 0.35638(18) 0.4144(2) 0.0397(10) Uani 1 1 d . U . . .
C26 C 0.9613(3) 0.33646(19) 0.3908(2) 0.0458(12) Uani 1 1 d . U . . .
H26 H 0.9617 0.3044 0.3792 0.055 Uiso 1 1 calc R U . . .
C27 C 1.0237(3) 0.36263(19) 0.3842(2) 0.0464(12) Uani 1 1 d . U . . .
H27 H 1.0672 0.3487 0.3677 0.056 Uiso 1 1 calc R U . . .
C28 C 0.9648(3) 0.4280(2) 0.4257(2) 0.0469(12) Uani 1 1 d . U . . .
H28 H 0.9668 0.4598 0.4387 0.056 Uiso 1 1 calc R U . . .
C29 C 0.9002(3) 0.40297(19) 0.4325(2) 0.0468(12) Uani 1 1 d . U . . .
H29 H 0.8578 0.4176 0.4497 0.056 Uiso 1 1 calc R U . . .
C30 C 1.0910(3) 0.4371(2) 0.3858(2) 0.0461(12) Uani 1 1 d . U . . .
H30A H 1.1361 0.4222 0.4027 0.055 Uiso 1 1 calc R U . . .
H30B H 1.0861 0.4686 0.4047 0.055 Uiso 1 1 calc R U . . .
C31 C 1.0957(2) 0.44093(17) 0.3148(2) 0.0389(10) Uani 1 1 d . U . . .
C32 C 1.0403(3) 0.46330(18) 0.2824(2) 0.0458(12) Uani 1 1 d . U . . .
H32 H 1.0019 0.4788 0.3046 0.055 Uiso 1 1 calc R U . . .
C33 C 1.1531(3) 0.4217(2) 0.2829(3) 0.0595(15) Uani 1 1 d . U . . .
H33 H 1.1933 0.4082 0.3051 0.071 Uiso 1 1 calc R U . . .
C34 C 0.7723(10) 0.3088(5) 0.2500 0.112(3) Uani 0.686(9) 2 d DS TU P A 1
C35 C 0.8506(10) 0.3080(6) 0.2500 0.113(3) Uani 0.686(9) 2 d DS TU P A 1
H35 H 0.8786 0.2799 0.2500 0.136 Uiso 0.686(9) 2 calc R U P A 1
C36 C 0.8820(10) 0.3513(7) 0.2500 0.117(3) Uani 0.686(9) 2 d DS TU P A 1
H36 H 0.9344 0.3523 0.2500 0.141 Uiso 0.686(9) 2 calc R U P A 1
C37 C 0.8453(11) 0.3946(6) 0.2500 0.125(3) Uani 0.686(9) 2 d DS TU P A 1
H37 H 0.8706 0.4237 0.2500 0.150 Uiso 0.686(9) 2 calc R U P A 1
C38 C 0.7678(10) 0.3908(7) 0.2500 0.120(3) Uani 0.686(9) 2 d DS TU P A 1
H38 H 0.7400 0.4190 0.2500 0.144 Uiso 0.686(9) 2 calc R U P A 1
C39 C 0.7286(9) 0.3487(7) 0.2500 0.115(3) Uani 0.686(9) 2 d DS TU P A 1
C40 C 0.6521(10) 0.3472(6) 0.2500 0.114(3) Uani 0.686(9) 2 d DS TU P A 1
H40 H 0.6230 0.3748 0.2500 0.137 Uiso 0.686(9) 2 calc R U P A 1
C41 C 0.6203(12) 0.3024(6) 0.2500 0.117(3) Uani 0.686(9) 2 d DS TU P A 1
H41 H 0.5680 0.3004 0.2500 0.140 Uiso 0.686(9) 2 calc R U P A 1
C42 C 0.6606(10) 0.2605(6) 0.2500 0.112(3) Uani 0.686(9) 2 d DS TU P A 1
C43 C 0.6170(10) 0.2200(6) 0.2500 0.115(3) Uani 0.686(9) 2 d DS TU P A 1
H43 H 0.5645 0.2197 0.2500 0.138 Uiso 0.686(9) 2 calc R U P A 1
C44 C 0.6615(10) 0.1804(6) 0.2500 0.121(3) Uani 0.686(9) 2 d DS TU P A 1
H44 H 0.6359 0.1514 0.2500 0.145 Uiso 0.686(9) 2 calc R U P A 1
C45 C 0.7384(10) 0.1770(7) 0.2500 0.118(3) Uani 0.686(9) 2 d DS TU P A 1
H45 H 0.7652 0.1484 0.2500 0.141 Uiso 0.686(9) 2 calc R U P A 1
C46 C 0.7709(10) 0.2214(6) 0.2500 0.114(3) Uani 0.686(9) 2 d DS TU P A 1
H46 H 0.8234 0.2217 0.2500 0.137 Uiso 0.686(9) 2 calc R U P A 1
C47 C 0.7373(9) 0.2653(5) 0.2500 0.112(3) Uani 0.686(9) 2 d DS TU P A 1
P1 P 0.48800(11) 0.42033(7) 0.58620(8) 0.0742(6) Uani 1 1 d . U . . .
F1 F 0.5240(3) 0.37701(17) 0.5508(3) 0.1085(15) Uani 1 1 d . U . . .
F2 F 0.4496(2) 0.46204(13) 0.62065(17) 0.0749(10) Uani 1 1 d . U . . .
F3 F 0.5314(3) 0.40543(19) 0.6483(2) 0.1075(15) Uani 1 1 d . U . . .
F4 F 0.5523(3) 0.45093(18) 0.5678(2) 0.1040(14) Uani 1 1 d . U . . .
F5 F 0.4426(3) 0.4304(2) 0.52696(19) 0.1099(16) Uani 1 1 d . U . . .
F6 F 0.4209(2) 0.38743(16) 0.6096(2) 0.0947(13) Uani 1 1 d . U . . .
P2 P 1.03245(8) 0.42540(6) 0.59206(7) 0.0549(5) Uani 1 1 d . U . . .
F7 F 1.0753(2) 0.43968(16) 0.53018(15) 0.0765(11) Uani 1 1 d . U . . .
F8 F 0.9885(2) 0.41170(19) 0.65372(19) 0.0992(14) Uani 1 1 d . U . . .
F9 F 1.0669(2) 0.46989(13) 0.62681(17) 0.0743(10) Uani 1 1 d . U . . .
F10 F 1.0997(2) 0.39456(14) 0.61532(18) 0.0774(11) Uani 1 1 d . U . . .
F11 F 0.9981(2) 0.38157(13) 0.5561(2) 0.0837(11) Uani 1 1 d . U . . .
F12 F 0.96326(19) 0.45563(14) 0.57006(17) 0.0703(10) Uani 1 1 d . U . . .
P3 P 0.25492(9) 0.33785(7) 0.43170(9) 0.0754(6) Uani 1 1 d D U . . .
F13 F 0.1938(3) 0.3261(2) 0.3836(3) 0.0879(19) Uani 0.743(8) 1 d D U P B 1
F14 F 0.3157(5) 0.3537(3) 0.4813(4) 0.119(3) Uani 0.743(8) 1 d D U P B 1
F15 F 0.2517(3) 0.2863(2) 0.4546(4) 0.134(2) Uani 1 1 d D U . . .
F16 F 0.1921(5) 0.3565(3) 0.4772(3) 0.113(2) Uani 0.743(8) 1 d D U P B 1
F17 F 0.2582(2) 0.39092(16) 0.4127(3) 0.0950(14) Uani 1 1 d D U . . .
F18 F 0.3187(3) 0.3248(2) 0.3860(3) 0.0801(17) Uani 0.743(8) 1 d D U P B 1
N4 N 0.7567(3) 0.4745(2) 0.4723(3) 0.0691(14) Uani 1 1 d . U . . .
C48 C 0.7487(3) 0.5121(3) 0.4517(3) 0.0620(15) Uani 1 1 d . U . . .
C49 C 0.7399(4) 0.5586(3) 0.4276(5) 0.089(2) Uani 1 1 d . U . . .
H49A H 0.7588 0.5599 0.3847 0.134 Uiso 1 1 calc R U . . .
H49B H 0.7674 0.5806 0.4539 0.134 Uiso 1 1 calc R U . . .
H49C H 0.6874 0.5670 0.4278 0.134 Uiso 1 1 calc R U . . .
N5 N 0.604(3) 0.5986(19) 0.2500 0.26(3) Uani 0.5 2 d S TU P . .
C50 C 0.634(2) 0.559(2) 0.2500 0.158(19) Uani 0.5 2 d S TU P . .
C51 C 0.654(2) 0.5206(18) 0.2500 0.22(3) Uani 0.5 2 d S TU P . .
H H 0.6612 0.5101 0.2932 0.335 Uiso 0.25 1 calc R U P C -1
HA H 0.7006 0.5183 0.2271 0.335 Uiso 0.25 1 calc R U P C -1
HB H 0.6167 0.5008 0.2297 0.335 Uiso 0.25 1 calc R U P C -1
N6 N 1.0763(12) 0.3006(6) 0.2500 0.083(5) Uani 0.5 2 d S TU P . .
C52 C 1.1373(16) 0.2879(7) 0.2500 0.079(5) Uani 0.5 2 d S TU P . .
C53 C 1.2196(19) 0.2753(12) 0.2500 0.128(10) Uani 0.5 2 d S TU P . .
HC H 1.2262 0.2440 0.2323 0.191 Uiso 0.25 1 calc R U P D -1
HD H 1.2384 0.2758 0.2930 0.191 Uiso 0.25 1 calc R U P D -1
HE H 1.2469 0.2981 0.2247 0.191 Uiso 0.25 1 calc R U P D -1
C34A C 0.7672(13) 0.3277(10) 0.2500 0.114(3) Uani 0.314(9) 2 d DS TU P A 2
C35A C 0.8284(19) 0.3530(10) 0.2500 0.117(3) Uani 0.314(9) 2 d DS TU P A 2
H35A H 0.8752 0.3379 0.2500 0.141 Uiso 0.314(9) 2 calc R U P A 2
C36A C 0.825(2) 0.4001(11) 0.2500 0.122(4) Uani 0.314(9) 2 d DS TU P A 2
H36A H 0.8686 0.4182 0.2500 0.147 Uiso 0.314(9) 2 calc R U P A 2
C37A C 0.759(2) 0.4211(13) 0.2500 0.121(4) Uani 0.314(9) 2 d DS TU P A 2
H37A H 0.7564 0.4542 0.2500 0.145 Uiso 0.314(9) 2 calc R U P A 2
C38A C 0.6974(18) 0.3958(12) 0.2500 0.117(3) Uani 0.314(9) 2 d DS TU P A 2
H38A H 0.6506 0.4108 0.2500 0.141 Uiso 0.314(9) 2 calc R U P A 2
C39A C 0.7018(14) 0.3492(11) 0.2500 0.116(3) Uani 0.314(9) 2 d DS TU P A 2
C40A C 0.6404(18) 0.3239(10) 0.2500 0.118(3) Uani 0.314(9) 2 d DS TU P A 2
H40A H 0.5936 0.3390 0.2500 0.141 Uiso 0.314(9) 2 calc R U P A 2
C41A C 0.6441(18) 0.2771(9) 0.2500 0.117(3) Uani 0.314(9) 2 d DS TU P A 2
H41A H 0.6001 0.2590 0.2500 0.140 Uiso 0.314(9) 2 calc R U P A 2
C42A C 0.7095(15) 0.2559(10) 0.2500 0.114(3) Uani 0.314(9) 2 d DS TU P A 2
C43A C 0.7131(19) 0.2095(11) 0.2500 0.116(3) Uani 0.314(9) 2 d DS TU P A 2
H43A H 0.6691 0.1914 0.2500 0.140 Uiso 0.314(9) 2 calc R U P A 2
C44A C 0.779(2) 0.1881(13) 0.2500 0.117(4) Uani 0.314(9) 2 d DS TU P A 2
H44A H 0.7817 0.1549 0.2500 0.140 Uiso 0.314(9) 2 calc R U P A 2
C45A C 0.841(2) 0.2137(11) 0.2500 0.117(4) Uani 0.314(9) 2 d DS TU P A 2
H45A H 0.8874 0.1986 0.2500 0.140 Uiso 0.314(9) 2 calc R U P A 2
C46A C 0.8370(19) 0.2603(10) 0.2500 0.113(3) Uani 0.314(9) 2 d DS TU P A 2
H46A H 0.8809 0.2785 0.2500 0.136 Uiso 0.314(9) 2 calc R U P A 2
C47A C 0.7711(14) 0.2811(10) 0.2500 0.113(3) Uani 0.314(9) 2 d DS TU P A 2
F13A F 0.2428(15) 0.3359(9) 0.3588(4) 0.129(6) Uani 0.257(8) 1 d D U P B 2
F14A F 0.2608(10) 0.3404(6) 0.5043(4) 0.090(4) Uani 0.257(8) 1 d D U P B 2
F16A F 0.1686(4) 0.3397(8) 0.4404(12) 0.102(5) Uani 0.257(8) 1 d D U P B 2
F18A F 0.3416(5) 0.3335(8) 0.4275(14) 0.112(5) Uani 0.257(8) 1 d D U P B 2

loop_
_atom_site_aniso_label
_atom_site_aniso_U_11
_atom_site_aniso_U_22
_atom_site_aniso_U_33
_atom_site_aniso_U_23
_atom_site_aniso_U_13
_atom_site_aniso_U_12
N1 0.043(2) 0.057(3) 0.044(2) 0.009(2) 0.0004(17) 0.0045(18)
N2 0.059(2) 0.040(2) 0.055(2) 0.006(2) -0.0005(19) 0.0022(18)
N3 0.043(2) 0.047(2) 0.0355(19) 0.0012(18) 0.0037(15) -0.0026(17)
C1 0.036(2) 0.050(3) 0.051(3) 0.003(2) -0.0034(19) 0.008(2)
C2 0.082(4) 0.045(3) 0.054(3) -0.006(3) -0.002(3) -0.014(3)
C3 0.060(3) 0.107(5) 0.065(3) 0.010(3) -0.002(3) -0.031(3)
C4 0.043(3) 0.060(3) 0.052(3) 0.007(2) 0.001(2) 0.011(2)
C5 0.048(3) 0.061(3) 0.110(5) 0.016(3) -0.002(3) 0.000(2)
C6 0.045(3) 0.052(3) 0.100(5) 0.012(3) -0.005(3) -0.001(2)
C7 0.047(2) 0.050(3) 0.037(2) 0.011(2) 0.0008(19) 0.002(2)
C8 0.049(3) 0.050(3) 0.105(5) 0.000(3) -0.017(3) 0.000(2)
C9 0.054(3) 0.061(4) 0.085(4) 0.002(3) -0.010(3) 0.005(2)
C10 0.041(2) 0.043(3) 0.030(2) 0.0022(19) -0.0022(17) -0.0010(18)
C11 0.040(2) 0.047(3) 0.036(2) 0.002(2) -0.0038(18) 0.0001(19)
C12 0.047(2) 0.043(2) 0.023(2) 0.0045(18) 0.0008(17) 0.0012(18)
C13 0.041(2) 0.045(3) 0.029(2) 0.0029(19) 0.0041(18) -0.0004(19)
C14 0.039(2) 0.041(2) 0.028(2) 0.0027(18) 0.0024(17) 0.0000(18)
C15 0.047(2) 0.044(3) 0.030(2) -0.001(2) 0.0026(17) 0.0011(19)
C16 0.052(2) 0.044(3) 0.031(2) 0.005(2) 0.0020(19) 0.0001(19)
C17 0.048(3) 0.042(3) 0.092(4) -0.002(3) 0.013(3) -0.002(2)
C18 0.053(3) 0.042(3) 0.109(5) 0.003(3) 0.012(3) -0.006(2)
C19 0.058(3) 0.039(3) 0.065(3) 0.000(2) -0.009(2) 0.003(2)
C20 0.054(3) 0.041(3) 0.061(3) 0.003(2) -0.002(2) -0.002(2)
C21 0.071(4) 0.039(3) 0.072(3) 0.005(3) 0.009(3) -0.004(2)
C22 0.066(3) 0.023(3) 0.077(3) 0.005(2) 0.008(2) -0.003(2)
C23 0.056(3) 0.048(3) 0.077(3) 0.002(3) 0.002(2) -0.009(2)
C24 0.062(3) 0.033(3) 0.076(3) 0.003(3) -0.004(2) 0.005(2)
C25 0.041(2) 0.044(3) 0.034(2) 0.0047(19) 0.0009(17) 0.0003(18)
C26 0.045(2) 0.042(3) 0.050(3) 0.004(2) 0.002(2) -0.001(2)
C27 0.046(2) 0.047(3) 0.047(3) 0.002(2) 0.004(2) 0.004(2)
C28 0.052(3) 0.043(3) 0.045(3) -0.001(2) 0.003(2) -0.003(2)
C29 0.041(2) 0.050(3) 0.049(3) 0.001(2) 0.010(2) 0.001(2)
C30 0.043(2) 0.054(3) 0.042(2) 0.001(2) -0.0005(19) -0.008(2)
C31 0.040(2) 0.034(3) 0.043(2) 0.002(2) 0.0018(18) -0.0115(18)
C32 0.048(2) 0.042(3) 0.047(2) -0.003(2) 0.002(2) 0.000(2)
C33 0.048(3) 0.084(4) 0.047(3) 0.004(3) 0.003(2) 0.012(3)
C34 0.153(6) 0.146(6) 0.038(4) 0.000 0.000 0.020(5)
C35 0.152(6) 0.151(6) 0.036(4) 0.000 0.000 0.016(5)
C36 0.156(7) 0.155(7) 0.041(5) 0.000 0.000 0.015(6)
C37 0.160(7) 0.154(7) 0.060(5) 0.000 0.000 0.013(6)
C38 0.158(6) 0.149(6) 0.053(4) 0.000 0.000 0.015(5)
C39 0.154(6) 0.146(6) 0.044(4) 0.000 0.000 0.018(5)
C40 0.153(6) 0.142(6) 0.048(4) 0.000 0.000 0.020(5)
C41 0.151(6) 0.141(7) 0.059(5) 0.000 0.000 0.023(5)
C42 0.147(6) 0.142(6) 0.048(4) 0.000 0.000 0.024(5)
C43 0.148(7) 0.141(7) 0.056(6) 0.000 0.000 0.023(5)
C44 0.149(7) 0.145(7) 0.068(5) 0.000 0.000 0.025(6)
C45 0.148(7) 0.142(7) 0.064(5) 0.000 0.000 0.024(6)
C46 0.146(7) 0.144(6) 0.051(4) 0.000 0.000 0.025(5)
C47 0.147(6) 0.143(6) 0.044(4) 0.000 0.000 0.023(5)
P1 0.0706(11) 0.0826(14) 0.0695(10) -0.0155(9) -0.0184(8) 0.0051(9)
F1 0.091(3) 0.101(3) 0.134(4) -0.023(3) 0.007(3) 0.007(2)
F2 0.092(2) 0.063(2) 0.070(2) -0.0049(18) -0.0027(18) -0.0070(18)
F3 0.088(3) 0.120(4) 0.114(3) 0.035(3) -0.009(2) -0.006(3)
F4 0.122(3) 0.100(3) 0.089(3) -0.002(3) 0.005(2) -0.011(3)
F5 0.086(3) 0.180(5) 0.064(2) -0.021(3) -0.005(2) 0.003(3)
F6 0.071(2) 0.088(3) 0.126(3) -0.010(3) 0.003(2) -0.012(2)
P2 0.0540(8) 0.0560(10) 0.0548(8) 0.0020(7) 0.0079(6) 0.0134(7)
F7 0.070(2) 0.112(3) 0.0482(17) -0.0002(18) 0.0040(15) -0.009(2)
F8 0.080(3) 0.145(4) 0.073(2) 0.032(2) 0.016(2) 0.017(2)
F9 0.086(2) 0.072(2) 0.065(2) -0.0108(17) -0.0158(18) 0.0148(18)
F10 0.076(2) 0.074(2) 0.082(2) -0.003(2) -0.0035(18) 0.0300(19)
F11 0.084(2) 0.061(2) 0.107(3) 0.002(2) -0.008(2) 0.0103(18)
F12 0.0626(19) 0.073(2) 0.075(2) -0.0020(19) -0.0055(16) 0.0204(17)
P3 0.0707(11) 0.0829(14) 0.0725(11) 0.0358(10) -0.0057(8) -0.0096(8)
F13 0.058(3) 0.095(4) 0.111(4) -0.001(3) -0.017(3) 0.012(3)
F14 0.137(6) 0.117(5) 0.102(4) 0.016(4) -0.046(4) -0.002(4)
F15 0.123(4) 0.103(3) 0.177(5) 0.068(3) 0.009(3) -0.008(3)
F16 0.138(5) 0.113(5) 0.088(4) 0.009(4) 0.043(4) -0.011(4)
F17 0.066(2) 0.091(3) 0.128(4) 0.037(3) -0.004(2) -0.0008(18)
F18 0.058(3) 0.084(4) 0.099(4) 0.017(3) 0.009(3) -0.007(2)
N4 0.060(3) 0.061(3) 0.086(4) -0.003(3) 0.005(2) -0.003(2)
C48 0.047(3) 0.063(3) 0.075(4) -0.008(3) 0.007(3) 0.002(3)
C49 0.073(4) 0.069(4) 0.125(7) 0.004(4) -0.013(4) 0.012(3)
N5 0.44(5) 0.32(5) 0.021(9) 0.000 0.000 -0.06(4)
C50 0.18(2) 0.26(4) 0.029(9) 0.000 0.000 -0.18(3)
C51 0.16(3) 0.26(4) 0.25(5) 0.000 0.000 -0.18(3)
N6 0.131(12) 0.066(11) 0.053(8) 0.000 0.000 -0.015(9)
C52 0.134(12) 0.055(12) 0.046(9) 0.000 0.000 -0.011(10)
C53 0.149(13) 0.13(3) 0.102(18) 0.000 0.000 0.023(13)
C34A 0.155(6) 0.148(6) 0.040(4) 0.000 0.000 0.019(5)
C35A 0.157(6) 0.150(6) 0.045(4) 0.000 0.000 0.015(5)
C36A 0.160(7) 0.152(7) 0.056(5) 0.000 0.000 0.015(6)
C37A 0.161(8) 0.150(7) 0.052(6) 0.000 0.000 0.016(6)
C38A 0.158(7) 0.147(6) 0.047(5) 0.000 0.000 0.019(6)
C39A 0.156(6) 0.147(6) 0.047(4) 0.000 0.000 0.019(5)
C40A 0.153(7) 0.145(7) 0.055(5) 0.000 0.000 0.022(6)
C41A 0.150(7) 0.145(7) 0.056(5) 0.000 0.000 0.022(6)
C42A 0.150(6) 0.144(6) 0.049(5) 0.000 0.000 0.022(5)
C43A 0.149(7) 0.144(6) 0.056(5) 0.000 0.000 0.022(5)
C44A 0.149(7) 0.145(7) 0.057(6) 0.000 0.000 0.022(6)
C45A 0.150(7) 0.149(7) 0.052(6) 0.000 0.000 0.022(6)
C46A 0.152(7) 0.147(7) 0.041(5) 0.000 0.000 0.021(6)
C47A 0.151(6) 0.147(6) 0.041(4) 0.000 0.000 0.019(5)
F13A 0.151(13) 0.120(11) 0.117(7) 0.037(6) -0.008(6) -0.022(9)
F14A 0.081(9) 0.089(9) 0.101(6) 0.055(5) 0.002(5) -0.009(6)
F16A 0.075(6) 0.105(11) 0.127(11) 0.045(9) -0.017(5) -0.011(5)
F18A 0.088(6) 0.096(11) 0.151(12) 0.042(9) 0.017(6) -0.002(5)

loop_
_atom_type_symbol
_atom_type_description
_atom_type_scat_dispersion_real
_atom_type_scat_dispersion_imag
_atom_type_scat_source
C C 0.0181 0.0091 'International Tables Vol C Tables 4.2.6.8 and 6.1.1.4'
H H 0.0000 0.0000 'International Tables Vol C Tables 4.2.6.8 and 6.1.1.4'
F F 0.0727 0.0534 'International Tables Vol C Tables 4.2.6.8 and 6.1.1.4'
N N 0.0311 0.0180 'International Tables Vol C Tables 4.2.6.8 and 6.1.1.4'
P P 0.2955 0.4335 'International Tables Vol C Tables 4.2.6.8 and 6.1.1.4'

loop_
_geom_angle_atom_site_label_1
_geom_angle_atom_site_label_2
_geom_angle_atom_site_label_3
_geom_angle
_geom_angle_site_symmetry_1
_geom_angle_site_symmetry_3
C5 N1 C4 119.2(5) . .
C9 N1 C4 120.3(5) . .
C9 N1 C5 120.3(5) . .
C18 N2 C19 118.7(5) . .
C18 N2 C21 120.9(5) . .
C19 N2 C21 120.2(5) . .
C27 N3 C30 119.0(4) . .
C28 N3 C27 121.1(4) . .
C28 N3 C30 119.8(4) . .
C2 C1 C3 118.0(5) . .
C2 C1 C4 120.1(5) . .
C3 C1 C4 121.9(5) . .
C1 C2 C2 121.0(3) . 6_556
C1 C2 H2 119.5 . .
C2 C2 H2 119.5 6_556 .
C1 C3 H3 119.6 . .
C3 C3 C1 120.8(3) 6_556 .
C3 C3 H3 119.6 6_556 .
N1 C4 C1 108.0(4) . .
N1 C4 H4A 110.1 . .
N1 C4 H4B 110.1 . .
C1 C4 H4A 110.1 . .
C1 C4 H4B 110.1 . .
H4A C4 H4B 108.4 . .
N1 C5 H5 119.9 . .
N1 C5 C6 120.3(6) . .
C6 C5 H5 119.9 . .
C5 C6 H6 119.2 . .
C5 C6 C7 121.6(6) . .
C7 C6 H6 119.2 . .
C6 C7 C10 122.6(5) . .
C8 C7 C6 115.5(5) . .
C8 C7 C10 121.8(5) . .
C7 C8 H8 119.6 . .
C9 C8 C7 120.8(6) . .
C9 C8 H8 119.6 . .
N1 C9 C8 121.5(6) . .
N1 C9 H9 119.2 . .
C8 C9 H9 119.2 . .
C11 C10 C7 121.1(4) . .
C15 C10 C7 120.2(5) . .
C15 C10 C11 118.6(4) . .
C10 C11 H11 119.3 . .
C10 C11 C12 121.4(4) . .
C12 C11 H11 119.3 . .
C11 C12 C16 120.2(4) . .
C13 C12 C11 117.5(5) . .
C13 C12 C16 122.2(4) . .
C12 C13 H13 119.0 . .
C14 C13 C12 122.0(4) . .
C14 C13 H13 119.0 . .
C13 C14 C15 119.1(4) . .
C13 C14 C25 121.1(4) . .
C15 C14 C25 119.7(4) . .
C10 C15 C14 121.3(5) . .
C10 C15 H15 119.4 . .
C14 C15 H15 119.4 . .
C17 C16 C12 122.0(5) . .
C20 C16 C12 122.0(5) . .
C20 C16 C17 115.9(5) . .
C16 C17 H17 119.8 . .
C18 C17 C16 120.4(5) . .
C18 C17 H17 119.8 . .
N2 C18 C17 121.6(5) . .
N2 C18 H18 119.2 . .
C17 C18 H18 119.2 . .
N2 C19 H19 119.2 . .
N2 C19 C20 121.7(5) . .
C20 C19 H19 119.2 . .
C16 C20 H20 119.4 . .
C19 C20 C16 121.3(5) . .
C19 C20 H20 119.4 . .
N2 C21 H21A 109.5 . .
N2 C21 H21B 109.5 . .
N2 C21 C22 110.8(5) . .
H21A C21 H21B 108.1 . .
C22 C21 H21A 109.5 . .
C22 C21 H21B 109.5 . .
C23 C22 C21 120.6(5) . .
C23 C22 C24 119.4(6) . .
C24 C22 C21 119.8(5) . .
C22 C23 H23 119.7 . .
C23 C23 C22 120.5(4) 6_556 .
C23 C23 H23 119.7 6_556 .
C22 C24 C24 120.1(4) . 6_556
C22 C24 H24 120.0 . .
C24 C24 H24 120.0 6_556 .
C26 C25 C14 121.6(5) . .
C29 C25 C14 121.0(4) . .
C29 C25 C26 117.3(5) . .
C25 C26 H26 119.8 . .
C27 C26 C25 120.5(5) . .
C27 C26 H26 119.8 . .
N3 C27 C26 120.5(5) . .
N3 C27 H27 119.7 . .
C26 C27 H27 119.7 . .
N3 C28 H28 119.9 . .
N3 C28 C29 120.3(5) . .
C29 C28 H28 119.9 . .
C25 C29 H29 119.8 . .
C28 C29 C25 120.3(5) . .
C28 C29 H29 119.8 . .
N3 C30 H30A 110.2 . .
N3 C30 H30B 110.2 . .
N3 C30 C31 107.3(4) . .
H30A C30 H30B 108.5 . .
C31 C30 H30A 110.2 . .
C31 C30 H30B 110.2 . .
C32 C31 C30 119.5(4) . .
C33 C31 C30 121.0(5) . .
C33 C31 C32 119.5(5) . .
C31 C32 C32 120.2(3) . 6_556
C31 C32 H32 119.9 . .
C32 C32 H32 119.9 6_556 .
C31 C33 C33 120.1(3) . 6_556
C31 C33 H33 119.9 . .
C33 C33 H33 119.9 6_556 .
C39 C34 C35 125.6(16) . .
C39 C34 C47 118.3(17) . .
C47 C34 C35 116.0(16) . .
C34 C35 H35 123.1 . .
C36 C35 C34 113.7(16) . .
C36 C35 H35 123.1 . .
C35 C36 H36 116.4 . .
C35 C36 C37 127.2(17) . .
C37 C36 H36 116.4 . .
C36 C37 H37 123.1 . .
C36 C37 C38 113.8(17) . .
C38 C37 H37 123.1 . .
C37 C38 H38 117.5 . .
C39 C38 C37 124.9(17) . .
C39 C38 H38 117.5 . .
C34 C39 C38 114.8(16) . .
C40 C39 C34 122.9(18) . .
C40 C39 C38 122.3(17) . .
C39 C40 H40 122.0 . .
C39 C40 C41 116.0(17) . .
C41 C40 H40 122.0 . .
C40 C41 H41 117.8 . .
C42 C41 C40 124(2) . .
C42 C41 H41 117.8 . .
C43 C42 C41 114.4(18) . .
C47 C42 C41 115.6(18) . .
C47 C42 C43 130.0(16) . .
C42 C43 H43 124.9 . .
C44 C43 C42 110.2(16) . .
C44 C43 H43 124.9 . .
C43 C44 H44 115.3 . .
C43 C44 C45 129.4(17) . .
C45 C44 H44 115.3 . .
C44 C45 H45 124.6 . .
C44 C45 C46 110.9(16) . .
C46 C45 H45 124.6 . .
C45 C46 H46 115.3 . .
C47 C46 C45 129.3(17) . .
C47 C46 H46 115.3 . .
C34 C47 C42 122.6(15) . .
C34 C47 C46 127.2(16) . .
C46 C47 C42 110.2(16) . .
F1 P1 F3 89.2(3) . .
F1 P1 F6 90.1(3) . .
F2 P1 F1 177.8(3) . .
F2 P1 F3 91.8(3) . .
F2 P1 F6 87.9(2) . .
F3 P1 F6 87.6(3) . .
F4 P1 F1 90.6(3) . .
F4 P1 F2 91.4(3) . .
F4 P1 F3 89.5(3) . .
F4 P1 F5 95.1(3) . .
F4 P1 F6 177.0(3) . .
F5 P1 F1 88.4(3) . .
F5 P1 F2 90.4(3) . .
F5 P1 F3 174.8(3) . .
F5 P1 F6 87.8(3) . .
F7 P2 F8 179.1(3) . .
F7 P2 F9 89.5(2) . .
F7 P2 F11 89.5(2) . .
F7 P2 F12 89.9(2) . .
F8 P2 F9 90.3(3) . .
F8 P2 F11 90.7(3) . .
F8 P2 F12 89.1(2) . .
F10 P2 F7 91.7(2) . .
F10 P2 F8 89.3(2) . .
F10 P2 F9 89.8(2) . .
F10 P2 F11 90.8(2) . .
F10 P2 F12 178.3(2) . .
F11 P2 F9 178.8(2) . .
F12 P2 F9 90.7(2) . .
F12 P2 F11 88.7(2) . .
F13 P3 F14 175.9(4) . .
F13 P3 F15 88.7(4) . .
F13 P3 F16 88.1(4) . .
F13 P3 F17 93.8(3) . .
F13 P3 F18 93.5(4) . .
F15 P3 F14 94.9(4) . .
F15 P3 F16 95.6(4) . .
F15 P3 F17 176.6(4) . .
F15 P3 F18 89.8(3) . .
F15 P3 F13A 105.9(10) . .
F15 P3 F14A 74.5(7) . .
F15 P3 F16A 87.5(8) . .
F15 P3 F18A 88.9(8) . .
F16 P3 F14 89.5(6) . .
F17 P3 F14 82.6(3) . .
F17 P3 F16 82.0(3) . .
F17 P3 F13A 77.5(10) . .
F17 P3 F16A 92.1(8) . .
F17 P3 F18A 91.3(8) . .
F18 P3 F14 88.5(4) . .
F18 P3 F16 174.3(4) . .
F18 P3 F17 92.4(3) . .
F13A P3 F18A 94.5(14) . .
F14A P3 F17 102.1(7) . .
F14A P3 F13A 175.9(12) . .
F14A P3 F16A 87.1(11) . .
F14A P3 F18A 89.6(12) . .
F16A P3 F13A 88.8(13) . .
F16A P3 F18A 175.7(12) . .
N4 C48 C49 178.7(8) . .
C48 C49 H49A 109.5 . .
C48 C49 H49B 109.5 . .
C48 C49 H49C 109.5 . .
H49A C49 H49B 109.5 . .
H49A C49 H49C 109.5 . .
H49B C49 H49C 109.5 . .
C51 C50 N5 173(4) . .
C50 C51 H 109.5 . .
C50 C51 HA 109.5 . .
C50 C51 HB 109.5 . .
H C51 HA 109.5 . .
H C51 HB 109.5 . .
HA C51 HB 109.5 . .
N6 C52 C53 175(3) . .
C52 C53 HC 109.5 . .
C52 C53 HD 109.5 . .
C52 C53 HE 109.5 . .
HC C53 HD 109.5 . .
HC C53 HE 109.5 . .
HD C53 HE 109.5 . .
C35A C34A C39A 119(3) . .
C35A C34A C47A 120.1(11) . .
C39A C34A C47A 120(3) . .
C34A C35A H35A 119.9 . .
C34A C35A C36A 120(3) . .
C36A C35A H35A 119.9 . .
C35A C36A H36A 120.1 . .
C37A C36A C35A 120(3) . .
C37A C36A H36A 120.1 . .
C36A C37A H37A 119.8 . .
C36A C37A C38A 120(3) . .
C38A C37A H37A 119.8 . .
C37A C38A H38A 120.3 . .
C37A C38A C39A 119(3) . .
C39A C38A H38A 120.3 . .
C38A C39A C34A 121(3) . .
C40A C39A C34A 119(3) . .
C40A C39A C38A 119.7(13) . .
C39A C40A H40A 119.9 . .
C39A C40A C41A 120(3) . .
C41A C40A H40A 119.9 . .
C40A C41A H41A 120.0 . .
C42A C41A C40A 120(3) . .
C42A C41A H41A 120.0 . .
C41A C42A C43A 119.9(13) . .
C47A C42A C41A 120(3) . .
C47A C42A C43A 120(3) . .
C42A C43A H43A 120.0 . .
C42A C43A C44A 120(3) . .
C44A C43A H43A 120.0 . .
C43A C44A H44A 120.2 . .
C45A C44A C43A 120(3) . .
C45A C44A H44A 120.2 . .
C44A C45A H45A 119.8 . .
C46A C45A C44A 120(3) . .
C46A C45A H45A 119.8 . .
C45A C46A H46A 120.3 . .
C47A C46A C45A 119(3) . .
C47A C46A H46A 120.3 . .
C42A C47A C34A 120(3) . .
C42A C47A C46A 121(3) . .
C46A C47A C34A 119.5(11) . .

loop_
_geom_bond_atom_site_label_1
_geom_bond_atom_site_label_2
_geom_bond_distance
_geom_bond_site_symmetry_2
N1 C4 1.496(6) .
N1 C5 1.353(8) .
N1 C9 1.295(8) .
N2 C18 1.328(7) .
N2 C19 1.356(7) .
N2 C21 1.468(8) .
N3 C27 1.344(7) .
N3 C28 1.330(7) .
N3 C30 1.502(6) .
C1 C2 1.366(8) .
C1 C3 1.378(8) .
C1 C4 1.516(7) .
C2 C2 1.375(11) 6_556
C2 H2 0.9500 .
C3 C3 1.372(13) 6_556
C3 H3 0.9500 .
C4 H4A 0.9900 .
C4 H4B 0.9900 .
C5 H5 0.9500 .
C5 C6 1.354(8) .
C6 H6 0.9500 .
C6 C7 1.394(8) .
C7 C8 1.381(8) .
C7 C10 1.476(7) .
C8 H8 0.9500 .
C8 C9 1.381(8) .
C9 H9 0.9500 .
C10 C11 1.388(7) .
C10 C15 1.385(7) .
C11 H11 0.9500 .
C11 C12 1.423(7) .
C12 C13 1.384(7) .
C12 C16 1.466(8) .
C13 H13 0.9500 .
C13 C14 1.380(7) .
C14 C15 1.397(7) .
C14 C25 1.493(6) .
C15 H15 0.9500 .
C16 C17 1.395(7) .
C16 C20 1.391(7) .
C17 H17 0.9500 .
C17 C18 1.389(8) .
C18 H18 0.9500 .
C19 H19 0.9500 .
C19 C20 1.357(8) .
C20 H20 0.9500 .
C21 H21A 0.9900 .
C21 H21B 0.9900 .
C21 C22 1.484(9) .
C22 C23 1.397(8) .
C22 C24 1.397(8) .
C23 C23 1.390(12) 6_556
C23 H23 0.9500 .
C24 C24 1.409(12) 6_556
C24 H24 0.9500 .
C25 C26 1.390(7) .
C25 C29 1.389(7) .
C26 H26 0.9500 .
C26 C27 1.363(7) .
C27 H27 0.9500 .
C28 H28 0.9500 .
C28 C29 1.379(7) .
C29 H29 0.9500 .
C30 H30A 0.9900 .
C30 H30B 0.9900 .
C30 C31 1.524(7) .
C31 C32 1.377(7) .
C31 C33 1.359(7) .
C32 C32 1.385(10) 6_556
C32 H32 0.9500 .
C33 C33 1.406(11) 6_556
C33 H33 0.9500 .
C34 C35 1.419(13) .
C34 C39 1.388(13) .
C34 C47 1.395(13) .
C35 H35 0.9500 .
C35 C36 1.361(13) .
C36 H36 0.9500 .
C36 C37 1.404(13) .
C37 H37 0.9500 .
C37 C38 1.409(13) .
C38 H38 0.9500 .
C38 C39 1.397(13) .
C39 C40 1.384(13) .
C40 H40 0.9500 .
C40 C41 1.404(13) .
C41 H41 0.9500 .
C41 C42 1.403(13) .
C42 C43 1.402(13) .
C42 C47 1.395(13) .
C43 H43 0.9500 .
C43 C44 1.391(13) .
C44 H44 0.9500 .
C44 C45 1.395(13) .
C45 H45 0.9500 .
C45 C46 1.399(14) .
C46 H46 0.9500 .
C46 C47 1.395(13) .
P1 F1 1.591(5) .
P1 F2 1.564(4) .
P1 F3 1.600(5) .
P1 F4 1.509(5) .
P1 F5 1.536(5) .
P1 F6 1.616(5) .
P2 F7 1.586(4) .
P2 F8 1.588(4) .
P2 F9 1.599(4) .
P2 F10 1.583(4) .
P2 F11 1.596(4) .
P2 F12 1.593(4) .
P3 F13 1.548(5) .
P3 F14 1.593(5) .
P3 F15 1.554(5) .
P3 F16 1.589(5) .
P3 F17 1.571(4) .
P3 F18 1.559(5) .
P3 F13A 1.575(8) .
P3 F14A 1.557(8) .
P3 F16A 1.575(8) .
P3 F18A 1.577(8) .
N4 C48 1.172(9) .
C48 C49 1.433(11) .
C49 H49A 0.9800 .
C49 H49B 0.9800 .
C49 H49C 0.9800 .
N5 C50 1.26(6) .
C50 C51 1.15(7) .
C51 H 0.9800 .
C51 HA 0.9800 .
C51 HB 0.9800 .
N6 C52 1.16(3) .
C52 C53 1.53(4) .
C53 HC 0.9800 .
C53 HD 0.9800 .
C53 HE 0.9800 .
C34A C35A 1.323(16) .
C34A C39A 1.334(16) .
C34A C47A 1.335(16) .
C35A H35A 0.9500 .
C35A C36A 1.349(16) .
C36A H36A 0.9500 .
C36A C37A 1.327(16) .
C37A H37A 0.9500 .
C37A C38A 1.331(16) .
C38A H38A 0.9500 .
C38A C39A 1.334(15) .
C39A C40A 1.327(15) .
C40A H40A 0.9500 .
C40A C41A 1.340(16) .
C41A H41A 0.9500 .
C41A C42A 1.329(15) .
C42A C43A 1.330(15) .
C42A C47A 1.326(16) .
C43A H43A 0.9500 .
C43A C44A 1.338(16) .
C44A H44A 0.9500 .
C44A C45A 1.336(16) .
C45A H45A 0.9500 .
C45A C46A 1.334(16) .
C46A H46A 0.9500 .
C46A C47A 1.333(16) .

loop_
_geom_torsion_atom_site_label_1
_geom_torsion_atom_site_label_2
_geom_torsion_atom_site_label_3
_geom_torsion_atom_site_label_4
_geom_torsion
_geom_torsion_site_symmetry_4
N1 C5 C6 C7 -0.1(11) .
N2 C19 C20 C16 -2.0(9) .
N2 C21 C22 C23 -89.7(6) .
N2 C21 C22 C24 85.6(6) .
N3 C28 C29 C25 0.9(8) .
N3 C30 C31 C32 63.8(6) .
N3 C30 C31 C33 -114.8(5) .
C2 C1 C3 C3 4.8(7) 6_556
C2 C1 C4 N1 -74.4(7) .
C3 C1 C2 C2 -4.8(7) 6_556
C3 C1 C4 N1 102.8(6) .
C4 N1 C5 C6 173.1(6) .
C4 N1 C9 C8 -173.6(6) .
C4 C1 C2 C2 172.6(3) 6_556
C4 C1 C3 C3 -172.6(3) 6_556
C5 N1 C4 C1 -71.0(6) .
C5 N1 C9 C8 0.7(10) .
C5 C6 C7 C8 2.0(9) .
C5 C6 C7 C10 -176.5(6) .
C6 C7 C8 C9 -2.5(9) .
C6 C7 C10 C11 -17.6(7) .
C6 C7 C10 C15 160.0(5) .
C7 C8 C9 N1 1.3(11) .
C7 C10 C11 C12 178.5(4) .
C7 C10 C15 C14 -178.9(4) .
C8 C7 C10 C11 164.1(5) .
C8 C7 C10 C15 -18.3(7) .
C9 N1 C4 C1 103.3(6) .
C9 N1 C5 C6 -1.3(10) .
C10 C7 C8 C9 175.9(6) .
C10 C11 C12 C13 0.4(6) .
C10 C11 C12 C16 -176.9(4) .
C11 C10 C15 C14 -1.3(7) .
C11 C12 C13 C14 -1.4(6) .
C11 C12 C16 C17 -2.5(7) .
C11 C12 C16 C20 176.1(4) .
C12 C13 C14 C15 1.0(6) .
C12 C13 C14 C25 -176.6(4) .
C12 C16 C17 C18 174.5(5) .
C12 C16 C20 C19 -172.8(5) .
C13 C12 C16 C17 -179.7(5) .
C13 C12 C16 C20 -1.1(7) .
C13 C14 C15 C10 0.4(7) .
C13 C14 C25 C26 24.8(6) .
C13 C14 C25 C29 -158.3(4) .
C14 C25 C26 C27 174.9(4) .
C14 C25 C29 C28 -175.6(4) .
C15 C10 C11 C12 0.9(6) .
C15 C14 C25 C26 -152.8(5) .
C15 C14 C25 C29 24.1(6) .
C16 C12 C13 C14 175.9(4) .
C16 C17 C18 N2 -1.7(10) .
C17 C16 C20 C19 5.9(8) .
C18 N2 C19 C20 -4.1(9) .
C18 N2 C21 C22 88.8(7) .
C19 N2 C18 C17 5.9(10) .
C19 N2 C21 C22 -86.0(6) .
C20 C16 C17 C18 -4.2(9) .
C21 N2 C18 C17 -169.0(6) .
C21 N2 C19 C20 170.9(5) .
C21 C22 C23 C23 173.6(4) 6_556
C21 C22 C24 C24 -173.6(4) 6_556
C23 C22 C24 C24 1.7(7) 6_556
C24 C22 C23 C23 -1.8(7) 6_556
C25 C14 C15 C10 178.0(4) .
C25 C26 C27 N3 0.5(8) .
C26 C25 C29 C28 1.4(7) .
C27 N3 C28 C29 -2.5(7) .
C27 N3 C30 C31 66.0(6) .
C28 N3 C27 C26 1.8(7) .
C28 N3 C30 C31 -108.6(5) .
C29 C25 C26 C27 -2.1(7) .
C30 N3 C27 C26 -172.7(5) .
C30 N3 C28 C29 172.0(4) .
C30 C31 C32 C32 -174.0(3) 6_556
C30 C31 C33 C33 174.0(3) 6_556
C32 C31 C33 C33 -4.6(6) 6_556
C33 C31 C32 C32 4.6(6) 6_556
C34 C35 C36 C37 0.0 .
C34 C39 C40 C41 0.0 .
C35 C34 C39 C38 0.0 .
C35 C34 C39 C40 180.0 .
C35 C34 C47 C42 180.0 .
C35 C34 C47 C46 0.0 .
C35 C36 C37 C38 0.0 .
C36 C37 C38 C39 0.0 .
C37 C38 C39 C34 0.0 .
C37 C38 C39 C40 180.0 .
C38 C39 C40 C41 180.0 .
C39 C34 C35 C36 0.0 .
C39 C34 C47 C42 0.0 .
C39 C34 C47 C46 180.0 .
C39 C40 C41 C42 0.0 .
C40 C41 C42 C43 180.0 .
C40 C41 C42 C47 0.0 .
C41 C42 C43 C44 180.0 .
C41 C42 C47 C34 0.0 .
C41 C42 C47 C46 180.0 .
C42 C43 C44 C45 0.0 .
C43 C42 C47 C34 180.0 .
C43 C42 C47 C46 0.0 .
C43 C44 C45 C46 0.0 .
C44 C45 C46 C47 0.0 .
C45 C46 C47 C34 180.0 .
C45 C46 C47 C42 0.0 .
C47 C34 C35 C36 180.0 .
C47 C34 C39 C38 180.0 .
C47 C34 C39 C40 0.0 .
C47 C42 C43 C44 0.0 .
C34A C35A C36A C37A 0.0 .
C34A C39A C40A C41A 0.0 .
C35A C34A C39A C38A 0.0 .
C35A C34A C39A C40A 180.0 .
C35A C34A C47A C42A 180.0 .
C35A C34A C47A C46A 0.0 .
C35A C36A C37A C38A 0.0 .
C36A C37A C38A C39A 0.0 .
C37A C38A C39A C34A 0.0 .
C37A C38A C39A C40A 180.0 .
C38A C39A C40A C41A 180.0 .
C39A C34A C35A C36A 0.0 .
C39A C34A C47A C42A 0.0 .
C39A C34A C47A C46A 180.0 .
C39A C40A C41A C42A 0.0 .
C40A C41A C42A C43A 180.0 .
C40A C41A C42A C47A 0.0 .
C41A C42A C43A C44A 180.0 .
C41A C42A C47A C34A 0.0 .
C41A C42A C47A C46A 180.0 .
C42A C43A C44A C45A 0.0 .
C43A C42A C47A C34A 180.0 .
C43A C42A C47A C46A 0.0 .
C43A C44A C45A C46A 0.0 .
C44A C45A C46A C47A 0.0 .
C45A C46A C47A C34A 180.0 .
C45A C46A C47A C42A 0.0 .
C47A C34A C35A C36A 180.0 .
C47A C34A C39A C38A 180.0 .
C47A C34A C39A C40A 0.0 .
C47A C42A C43A C44A 0.0 .

loop_
_smtbx_masks_void_nr
_smtbx_masks_void_average_x
_smtbx_masks_void_average_y
_smtbx_masks_void_average_z
_smtbx_masks_void_volume
_smtbx_masks_void_count_electrons
1 0.246 0.250 -0.561 1084.7 131.3
2 -0.246 0.750 -0.108 1084.7 132.2
